data_7243566
loop_
_publ_author_name
'Barton, Benita'
'Barnardo, Brandon'
'Hosten, Eric C.'

_publ_section_title
;
 Selectivity behaviour of two roof-shaped host compounds in the presence
 of xylene and ethylbenzene guest mixtures
;
_journal_issue 41
_journal_name_full CrystEngComm
_journal_page_first 7278
_journal_page_last 7288
_journal_paper_doi 10.1039/D1CE01149A
_journal_volume 23
_journal_year 2021
_chemical_formula_moiety 'C29 H22 Cl2 O, C8 H10'
_chemical_formula_sum 'C37 H32 Cl2 O'
_chemical_formula_weight 563.52
_chemical_melting_point 397.15
_chemical_name_systematic
;
\a,\a-Bis(p-chlorophenyl)-9,10-dihydro-9,10-ethanoanthracene-11-methanol
;
_space_group_crystal_system triclinic
_space_group_IT_number 2
_space_group_name_Hall '-P 1'
_space_group_name_H-M_alt 'P -1'
_atom_sites_solution_hydrogens geom
_atom_sites_solution_primary dual
_atom_sites_solution_secondary difmap
_audit_creation_method SHELXL-2018/3
_audit_update_record
;
2021-06-09 deposited with the CCDC.	2021-09-22 downloaded from the CCDC.
;
_cell_angle_alpha 98.370(17)
_cell_angle_beta 96.251(17)
_cell_angle_gamma 103.375(17)
_cell_formula_units_Z 2
_cell_length_a 9.760(4)
_cell_length_b 10.850(4)
_cell_length_c 15.146(5)
_cell_measurement_reflns_used 6952
_cell_measurement_temperature 296(2)
_cell_measurement_theta_max 27.09
_cell_measurement_theta_min 2.39
_cell_volume 1526.8(10)
_computing_cell_refinement 'APEX2 v2011.4-1 (Bruker AXS)'
_computing_data_collection 'Bruker Instrument Service v2011.4.0.0'
_computing_data_reduction 'SAINT V7.68A (Bruker AXS, 2009)'
_computing_molecular_graphics 'Ortep-3 for Windows (Farrugia, 2012)'
_computing_publication_material 'PLATON (Spek, 2009) and MERCURY (Macrae, 2008)'
_computing_structure_refinement 'SHELXL-2018/3 (Sheldrick, 2015) and ShelXle (H\"ubschle, 2011)'
_computing_structure_solution 'SHELXT-2018/2 (Sheldrick, 2015)'
_diffrn_ambient_temperature 296(2)
_diffrn_detector_area_resol_mean 8.3333
_diffrn_measured_fraction_theta_full 0.994
_diffrn_measured_fraction_theta_max 0.974
_diffrn_measurement_device_type 'Bruker APEX-II CCD'
_diffrn_measurement_method '\f and \w scans'
_diffrn_radiation_monochromator graphite
_diffrn_radiation_source 'sealed tube'
_diffrn_radiation_type MoK\a
_diffrn_radiation_wavelength 0.71073
_diffrn_reflns_av_R_equivalents 0.0269
_diffrn_reflns_av_unetI/netI 0.0324
_diffrn_reflns_Laue_measured_fraction_full 0.994
_diffrn_reflns_Laue_measured_fraction_max 0.974
_diffrn_reflns_limit_h_max 13
_diffrn_reflns_limit_h_min -12
_diffrn_reflns_limit_k_max 13
_diffrn_reflns_limit_k_min -14
_diffrn_reflns_limit_l_max 19
_diffrn_reflns_limit_l_min -20
_diffrn_reflns_number 21529
_diffrn_reflns_point_group_measured_fraction_full 0.994
_diffrn_reflns_point_group_measured_fraction_max 0.974
_diffrn_reflns_theta_full 25.242
_diffrn_reflns_theta_max 28.467
_diffrn_reflns_theta_min 1.960
_exptl_absorpt_coefficient_mu 0.240
_exptl_absorpt_correction_T_max 1.0000
_exptl_absorpt_correction_T_min 0.9521
_exptl_absorpt_correction_type numerical
_exptl_absorpt_process_details 'SADABS V2008/1 (Bruker AXS)'
_exptl_crystal_colour colourless
_exptl_crystal_density_diffrn 1.226
_exptl_crystal_density_method 'not measured'
_exptl_crystal_description block
_exptl_crystal_F_000 592
_exptl_crystal_size_max 0.467
_exptl_crystal_size_mid 0.350
_exptl_crystal_size_min 0.330
_refine_diff_density_max 0.468
_refine_diff_density_min -0.463
_refine_diff_density_rms 0.038
_refine_ls_extinction_method none
_refine_ls_goodness_of_fit_ref 1.053
_refine_ls_hydrogen_treatment constr
_refine_ls_matrix_type full
_refine_ls_number_parameters 369
_refine_ls_number_reflns 7515
_refine_ls_number_restraints 124
_refine_ls_restrained_S_all 1.054
_refine_ls_R_factor_all 0.0839
_refine_ls_R_factor_gt 0.0527
_refine_ls_shift/su_max 0.001
_refine_ls_shift/su_mean 0.000
_refine_ls_structure_factor_coef Fsqd
_refine_ls_weighting_details 'w=1/[\s^2^(Fo^2^)+(0.0727P)^2^+0.3633P] where P=(Fo^2^+2Fc^2^)/3'
_refine_ls_weighting_scheme calc
_refine_ls_wR_factor_gt 0.1425
_refine_ls_wR_factor_ref 0.1610
_reflns_Friedel_coverage 0.000
_reflns_number_gt 4946
_reflns_number_total 7515
_reflns_threshold_expression 'I > 2\s(I)'
_cod_data_source_file d1ce01149a2.cif
_cod_data_source_block ja169
_cod_depositor_comments 'Adding full bibliography for 7243566--7243569.cif.'
_cod_original_cell_volume 1526.7(10)
_cod_database_code 7243566
_shelx_shelxl_version_number 2018/3
_shelx_space_group_comment
;
The symmetry employed for this shelxl refinement is uniquely defined
by the following loop, which should always be used as a source of
symmetry information in preference to the above space-group names.
They are only intended as comments.
;
_shelx_estimated_absorpt_t_min 0.896
_shelx_estimated_absorpt_t_max 0.925

loop_
_space_group_symop_operation_xyz
'x, y, z'
'-x, -y, -z'

loop_
_atom_site_label
_atom_site_type_symbol
_atom_site_fract_x
_atom_site_fract_y
_atom_site_fract_z
_atom_site_U_iso_or_equiv
_atom_site_adp_type
_atom_site_occupancy
_atom_site_site_symmetry_order
_atom_site_calc_flag
_atom_site_refinement_flags_posn
_atom_site_refinement_flags_adp
_atom_site_refinement_flags_occupancy
_atom_site_disorder_assembly
_atom_site_disorder_group
Cl1 Cl 0.78226(9) 1.07369(7) 0.58053(5) 0.0963(3) Uani 1 1 d . . . . .
Cl2 Cl 0.63633(9) 0.16660(7) 0.34268(5) 0.0975(3) Uani 1 1 d . . . . .
O1 O 0.71491(13) 0.70354(13) 0.17842(9) 0.0501(3) Uani 1 1 d . . . . .
H1 H 0.701903 0.760353 0.150700 0.075 Uiso 1 1 calc R U . . .
C1 C 0.60882(17) 0.67872(16) 0.23588(11) 0.0388(4) Uani 1 1 d . . . . .
C2 C 0.46008(17) 0.67758(15) 0.18660(11) 0.0364(3) Uani 1 1 d . . . . .
H2 H 0.390686 0.651212 0.226717 0.044 Uiso 1 1 calc R U . . .
C3 C 0.44654(18) 0.81271(15) 0.16639(11) 0.0381(4) Uani 1 1 d . . . . .
H3 H 0.477369 0.879725 0.220396 0.046 Uiso 1 1 calc R U . . .
C4 C 0.4147(2) 0.57884(16) 0.09729(11) 0.0432(4) Uani 1 1 d . . . . .
H4A H 0.340307 0.506382 0.105096 0.052 Uiso 1 1 calc R U . . .
H4B H 0.495380 0.546898 0.081431 0.052 Uiso 1 1 calc R U . . .
C5 C 0.3593(2) 0.64338(17) 0.02029(11) 0.0447(4) Uani 1 1 d . . . . .
H5 H 0.326137 0.582052 -0.036491 0.054 Uiso 1 1 calc R U . . .
C11 C 0.65182(18) 0.77942(16) 0.32315(11) 0.0399(4) Uani 1 1 d . . . . .
C12 C 0.5598(2) 0.7859(2) 0.38599(13) 0.0534(5) Uani 1 1 d . . . . .
H12 H 0.470119 0.728811 0.375022 0.064 Uiso 1 1 calc R U . . .
C13 C 0.5990(2) 0.8759(2) 0.46500(14) 0.0615(5) Uani 1 1 d . . . . .
H13 H 0.535932 0.879523 0.506544 0.074 Uiso 1 1 calc R U . . .
C14 C 0.7320(2) 0.95999(19) 0.48156(14) 0.0572(5) Uani 1 1 d . . . . .
C15 C 0.8248(2) 0.9557(2) 0.42132(15) 0.0631(6) Uani 1 1 d . . . . .
H15 H 0.914355 1.013121 0.432708 0.076 Uiso 1 1 calc R U . . .
C16 C 0.7848(2) 0.8652(2) 0.34280(14) 0.0533(5) Uani 1 1 d . . . . .
H16 H 0.849168 0.861775 0.302052 0.064 Uiso 1 1 calc R U . . .
C21 C 0.61112(18) 0.54671(17) 0.26118(11) 0.0402(4) Uani 1 1 d . . . . .
C22 C 0.7299(2) 0.5001(2) 0.25358(14) 0.0562(5) Uani 1 1 d . . . . .
H22 H 0.806095 0.547549 0.230972 0.067 Uiso 1 1 calc R U . . .
C23 C 0.7383(2) 0.3842(2) 0.27888(16) 0.0665(6) Uani 1 1 d . . . . .
H23 H 0.819500 0.354334 0.273426 0.080 Uiso 1 1 calc R U . . .
C24 C 0.6265(2) 0.3138(2) 0.31190(14) 0.0588(5) Uani 1 1 d . . . . .
C25 C 0.5070(2) 0.3568(2) 0.32087(16) 0.0627(6) Uani 1 1 d . . . . .
H25 H 0.431672 0.308977 0.344035 0.075 Uiso 1 1 calc R U . . .
C26 C 0.4994(2) 0.4731(2) 0.29489(14) 0.0550(5) Uani 1 1 d . . . . .
H26 H 0.417639 0.502157 0.300225 0.066 Uiso 1 1 calc R U . . .
C31 C 0.52933(19) 0.84558(16) 0.09043(12) 0.0421(4) Uani 1 1 d . . . . .
C32 C 0.4821(2) 0.75337(17) 0.01152(12) 0.0454(4) Uani 1 1 d . . . . .
C33 C 0.5492(3) 0.7680(2) -0.06358(14) 0.0606(6) Uani 1 1 d . . . . .
H33 H 0.519233 0.707202 -0.116286 0.073 Uiso 1 1 calc R U . . .
C34 C 0.6614(3) 0.8741(2) -0.05922(18) 0.0753(7) Uani 1 1 d . . . . .
H34 H 0.706963 0.883641 -0.109547 0.090 Uiso 1 1 calc R U . . .
C35 C 0.7074(3) 0.9659(2) 0.01734(19) 0.0714(7) Uani 1 1 d . . . . .
H35 H 0.782457 1.036934 0.018285 0.086 Uiso 1 1 calc R U . . .
C36 C 0.6414(2) 0.95242(19) 0.09375(15) 0.0550(5) Uani 1 1 d . . . . .
H36 H 0.671862 1.013987 0.146049 0.066 Uiso 1 1 calc R U . . .
C41 C 0.29007(19) 0.79205(16) 0.13060(11) 0.0415(4) Uani 1 1 d . . . . .
C42 C 0.2425(2) 0.70027(17) 0.05171(12) 0.0446(4) Uani 1 1 d . . . . .
C43 C 0.1014(2) 0.6691(2) 0.01280(15) 0.0608(5) Uani 1 1 d . . . . .
H43 H 0.070039 0.607269 -0.039303 0.073 Uiso 1 1 calc R U . . .
C44 C 0.0069(2) 0.7294(3) 0.05098(19) 0.0746(7) Uani 1 1 d . . . . .
H44 H -0.088009 0.708658 0.024698 0.089 Uiso 1 1 calc R U . . .
C45 C 0.0536(2) 0.8202(3) 0.12787(18) 0.0711(7) Uani 1 1 d . . . . .
H45 H -0.010374 0.861119 0.153160 0.085 Uiso 1 1 calc R U . . .
C46 C 0.1954(2) 0.85241(19) 0.16904(14) 0.0523(5) Uani 1 1 d . . . . .
H46 H 0.225621 0.913604 0.221550 0.063 Uiso 1 1 calc R U . . .
C51 C 0.1364(2) 0.3964(2) 0.38794(11) 0.0693(8) Uani 0.845(4) 1 d DG . P A 1
C52 C 0.1112(2) 0.31834(14) 0.30355(13) 0.0733(9) Uani 0.845(4) 1 d DG . P A 1
C53 C 0.0974(2) 0.37147(18) 0.22591(10) 0.0692(8) Uani 0.845(4) 1 d DG . P A 1
H53 H 0.080586 0.319223 0.169447 0.083 Uiso 0.845(4) 1 calc R U P A 1
C54 C 0.1087(2) 0.50269(19) 0.23266(13) 0.0752(9) Uani 0.845(4) 1 d DG . P A 1
H54 H 0.099500 0.538237 0.180719 0.090 Uiso 0.845(4) 1 calc R U P A 1
C55 C 0.1339(2) 0.58078(14) 0.31706(16) 0.0754(8) Uani 0.845(4) 1 d DG . P A 1
H55 H 0.141473 0.668572 0.321573 0.091 Uiso 0.845(4) 1 calc R U P A 1
C56 C 0.1477(3) 0.52765(19) 0.39469(12) 0.0873(10) Uani 0.845(4) 1 d DG . P A 1
H56 H 0.164531 0.579893 0.451157 0.105 Uiso 0.845(4) 1 calc R U P A 1
C57 C 0.1476(6) 0.3401(6) 0.4748(3) 0.139(2) Uani 0.845(4) 1 d D . P A 1
H57A H 0.165052 0.407968 0.526111 0.209 Uiso 0.845(4) 1 calc R U P A 1
H57B H 0.060101 0.278256 0.476085 0.209 Uiso 0.845(4) 1 calc R U P A 1
H57C H 0.224579 0.298764 0.476645 0.209 Uiso 0.845(4) 1 calc R U P A 1
C58 C 0.0930(5) 0.1790(3) 0.2927(4) 0.1182(16) Uani 0.845(4) 1 d D . P A 1
H58A H 0.076743 0.142688 0.229599 0.177 Uiso 0.845(4) 1 calc R U P A 1
H58B H 0.177328 0.161152 0.321132 0.177 Uiso 0.845(4) 1 calc R U P A 1
H58C H 0.012890 0.141700 0.320169 0.177 Uiso 0.845(4) 1 calc R U P A 1
C61 C 0.141(2) 0.332(2) 0.4058(16) 0.171(7) Uani 0.155(4) 1 d DG U P A 2
C62 C 0.105(2) 0.352(2) 0.3184(14) 0.171(7) Uani 0.155(4) 1 d DG U P A 2
C63 C 0.114(2) 0.476(3) 0.3016(15) 0.171(7) Uani 0.155(4) 1 d DG U P A 2
H63 H 0.090549 0.488724 0.243183 0.206 Uiso 0.155(4) 1 calc R U P A 2
C64 C 0.159(2) 0.580(2) 0.372(2) 0.171(7) Uani 0.155(4) 1 d DG U P A 2
H64 H 0.164847 0.662933 0.360937 0.206 Uiso 0.155(4) 1 calc R U P A 2
C65 C 0.195(2) 0.560(2) 0.4595(17) 0.171(7) Uani 0.155(4) 1 d DG U P A 2
H65 H 0.224297 0.630216 0.506717 0.206 Uiso 0.155(4) 1 calc R U P A 2
C66 C 0.186(2) 0.436(3) 0.4763(13) 0.171(7) Uani 0.155(4) 1 d DG U P A 2
H66 H 0.209450 0.423292 0.534743 0.206 Uiso 0.155(4) 1 calc R U P A 2
C67 C 0.134(3) 0.193(2) 0.404(2) 0.171(7) Uani 0.155(4) 1 d D U P A 2
H67A H 0.158330 0.178810 0.464446 0.257 Uiso 0.155(4) 1 calc R U P A 2
H67B H 0.038888 0.142492 0.380257 0.257 Uiso 0.155(4) 1 calc R U P A 2
H67C H 0.199404 0.167113 0.366899 0.257 Uiso 0.155(4) 1 calc R U P A 2
C68 C 0.076(3) 0.248(3) 0.2326(18) 0.171(7) Uani 0.155(4) 1 d D U P A 2
H68A H 0.071370 0.165290 0.249374 0.257 Uiso 0.155(4) 1 calc R U P A 2
H68B H -0.012837 0.246614 0.197919 0.257 Uiso 0.155(4) 1 calc R U P A 2
H68C H 0.151397 0.267558 0.197101 0.257 Uiso 0.155(4) 1 calc R U P A 2

loop_
_atom_site_aniso_label
_atom_site_aniso_U_11
_atom_site_aniso_U_22
_atom_site_aniso_U_33
_atom_site_aniso_U_23
_atom_site_aniso_U_13
_atom_site_aniso_U_12
Cl1 0.1259(6) 0.0826(5) 0.0665(4) -0.0219(3) -0.0181(4) 0.0350(4)
Cl2 0.1404(7) 0.0811(4) 0.1104(6) 0.0535(4) 0.0488(5) 0.0697(5)
O1 0.0460(7) 0.0643(8) 0.0507(8) 0.0212(6) 0.0228(6) 0.0212(6)
C1 0.0368(9) 0.0455(9) 0.0384(9) 0.0105(7) 0.0123(7) 0.0139(7)
C2 0.0393(9) 0.0383(8) 0.0343(8) 0.0083(6) 0.0081(7) 0.0127(7)
C3 0.0469(9) 0.0333(8) 0.0350(8) 0.0034(6) 0.0064(7) 0.0132(7)
C4 0.0540(11) 0.0360(8) 0.0412(9) 0.0077(7) 0.0068(8) 0.0142(8)
C5 0.0596(11) 0.0401(9) 0.0337(9) 0.0028(7) 0.0025(8) 0.0155(8)
C11 0.0381(9) 0.0450(9) 0.0390(9) 0.0109(7) 0.0035(7) 0.0141(7)
C12 0.0456(11) 0.0650(12) 0.0461(11) 0.0008(9) 0.0084(8) 0.0117(9)
C13 0.0686(14) 0.0758(14) 0.0443(11) 0.0024(10) 0.0091(10) 0.0316(12)
C14 0.0735(14) 0.0498(11) 0.0454(11) 0.0008(8) -0.0098(10) 0.0232(10)
C15 0.0608(13) 0.0559(12) 0.0616(13) 0.0091(10) -0.0065(10) 0.0011(10)
C16 0.0480(11) 0.0590(12) 0.0501(11) 0.0113(9) 0.0077(8) 0.0067(9)
C21 0.0420(9) 0.0472(9) 0.0358(9) 0.0086(7) 0.0070(7) 0.0189(8)
C22 0.0457(11) 0.0628(12) 0.0702(14) 0.0219(10) 0.0171(9) 0.0235(9)
C23 0.0613(13) 0.0742(14) 0.0833(16) 0.0278(12) 0.0202(11) 0.0426(12)
C24 0.0770(14) 0.0589(12) 0.0565(12) 0.0240(10) 0.0171(10) 0.0367(11)
C25 0.0688(14) 0.0635(13) 0.0740(14) 0.0351(11) 0.0302(11) 0.0296(11)
C26 0.0537(11) 0.0616(12) 0.0670(13) 0.0289(10) 0.0256(10) 0.0301(9)
C31 0.0485(10) 0.0395(9) 0.0433(9) 0.0127(7) 0.0101(8) 0.0162(8)
C32 0.0587(11) 0.0468(10) 0.0397(9) 0.0139(8) 0.0137(8) 0.0242(8)
C33 0.0887(16) 0.0598(12) 0.0492(11) 0.0202(9) 0.0278(11) 0.0359(12)
C34 0.1007(19) 0.0736(16) 0.0762(16) 0.0387(13) 0.0506(14) 0.0375(14)
C35 0.0692(15) 0.0585(13) 0.0997(19) 0.0402(14) 0.0356(13) 0.0154(11)
C36 0.0587(12) 0.0432(10) 0.0665(13) 0.0164(9) 0.0140(10) 0.0132(9)
C41 0.0474(10) 0.0408(9) 0.0412(9) 0.0141(7) 0.0091(7) 0.0153(8)
C42 0.0509(10) 0.0418(9) 0.0422(10) 0.0132(7) 0.0027(8) 0.0122(8)
C43 0.0567(13) 0.0578(12) 0.0619(13) 0.0136(10) -0.0064(10) 0.0079(10)
C44 0.0448(12) 0.0863(17) 0.0929(19) 0.0279(15) 0.0017(12) 0.0136(12)
C45 0.0545(13) 0.0889(17) 0.0866(18) 0.0332(15) 0.0275(12) 0.0322(12)
C46 0.0594(12) 0.0563(11) 0.0511(11) 0.0174(9) 0.0196(9) 0.0244(9)
C51 0.0680(18) 0.093(2) 0.0609(17) 0.0303(15) 0.0134(13) 0.0360(16)
C52 0.0640(18) 0.0697(18) 0.097(2) 0.0251(16) 0.0251(16) 0.0256(14)
C53 0.0552(16) 0.087(2) 0.0646(17) 0.0223(15) 0.0110(12) 0.0092(14)
C54 0.0541(16) 0.097(2) 0.084(2) 0.0461(17) 0.0153(14) 0.0172(15)
C55 0.0620(18) 0.0607(17) 0.103(2) 0.0210(16) 0.0088(16) 0.0125(13)
C56 0.079(2) 0.100(3) 0.082(2) 0.0096(19) 0.0065(17) 0.028(2)
C57 0.170(5) 0.195(5) 0.096(3) 0.078(3) 0.032(3) 0.095(4)
C58 0.124(3) 0.077(2) 0.170(4) 0.043(3) 0.051(3) 0.030(2)
C61 0.091(7) 0.222(14) 0.182(13) 0.011(11) 0.037(8) 0.010(9)
C62 0.091(7) 0.222(14) 0.182(13) 0.011(11) 0.037(8) 0.010(9)
C63 0.091(7) 0.222(14) 0.182(13) 0.011(11) 0.037(8) 0.010(9)
C64 0.091(7) 0.222(14) 0.182(13) 0.011(11) 0.037(8) 0.010(9)
C65 0.091(7) 0.222(14) 0.182(13) 0.011(11) 0.037(8) 0.010(9)
C66 0.091(7) 0.222(14) 0.182(13) 0.011(11) 0.037(8) 0.010(9)
C67 0.091(7) 0.222(14) 0.182(13) 0.011(11) 0.037(8) 0.010(9)
C68 0.091(7) 0.222(14) 0.182(13) 0.011(11) 0.037(8) 0.010(9)

loop_
_atom_type_symbol
_atom_type_description
_atom_type_scat_dispersion_real
_atom_type_scat_dispersion_imag
_atom_type_scat_source
C C 0.0033 0.0016 'International Tables Vol C Tables 4.2.6.8 and 6.1.1.4'
H H 0.0000 0.0000 'International Tables Vol C Tables 4.2.6.8 and 6.1.1.4'
O O 0.0106 0.0060 'International Tables Vol C Tables 4.2.6.8 and 6.1.1.4'
Cl Cl 0.1484 0.1585 'International Tables Vol C Tables 4.2.6.8 and 6.1.1.4'

loop_
_geom_angle_atom_site_label_1
_geom_angle_atom_site_label_2
_geom_angle_atom_site_label_3
_geom_angle
_geom_angle_site_symmetry_1
_geom_angle_site_symmetry_3
_geom_angle_publ_flag
C1 O1 H1 109.5 . . ?
O1 C1 C11 109.48(14) . . ?
O1 C1 C21 105.62(13) . . ?
C11 C1 C21 107.75(13) . . ?
O1 C1 C2 110.83(13) . . ?
C11 C1 C2 111.53(13) . . ?
C21 C1 C2 111.42(14) . . ?
C4 C2 C1 112.86(13) . . ?
C4 C2 C3 108.52(13) . . ?
C1 C2 C3 113.98(13) . . ?
C4 C2 H2 107.0 . . ?
C1 C2 H2 107.0 . . ?
C3 C2 H2 107.0 . . ?
C31 C3 C41 107.10(14) . . ?
C31 C3 C2 109.05(13) . . ?
C41 C3 C2 104.49(13) . . ?
C31 C3 H3 111.9 . . ?
C41 C3 H3 111.9 . . ?
C2 C3 H3 111.9 . . ?
C2 C4 C5 110.01(13) . . ?
C2 C4 H4A 109.7 . . ?
C5 C4 H4A 109.7 . . ?
C2 C4 H4B 109.7 . . ?
C5 C4 H4B 109.7 . . ?
H4A C4 H4B 108.2 . . ?
C42 C5 C32 107.83(14) . . ?
C42 C5 C4 107.27(14) . . ?
C32 C5 C4 106.23(15) . . ?
C42 C5 H5 111.7 . . ?
C32 C5 H5 111.7 . . ?
C4 C5 H5 111.7 . . ?
C12 C11 C16 117.45(17) . . ?
C12 C11 C1 121.11(16) . . ?
C16 C11 C1 121.42(15) . . ?
C11 C12 C13 121.11(19) . . ?
C11 C12 H12 119.4 . . ?
C13 C12 H12 119.4 . . ?
C14 C13 C12 119.52(19) . . ?
C14 C13 H13 120.2 . . ?
C12 C13 H13 120.2 . . ?
C15 C14 C13 120.73(19) . . ?
C15 C14 Cl1 119.38(18) . . ?
C13 C14 Cl1 119.89(18) . . ?
C14 C15 C16 119.3(2) . . ?
C14 C15 H15 120.4 . . ?
C16 C15 H15 120.4 . . ?
C11 C16 C15 121.89(19) . . ?
C11 C16 H16 119.1 . . ?
C15 C16 H16 119.1 . . ?
C22 C21 C26 117.66(17) . . ?
C22 C21 C1 119.64(16) . . ?
C26 C21 C1 122.65(15) . . ?
C21 C22 C23 121.41(19) . . ?
C21 C22 H22 119.3 . . ?
C23 C22 H22 119.3 . . ?
C24 C23 C22 119.59(18) . . ?
C24 C23 H23 120.2 . . ?
C22 C23 H23 120.2 . . ?
C23 C24 C25 120.86(18) . . ?
C23 C24 Cl2 119.59(16) . . ?
C25 C24 Cl2 119.54(17) . . ?
C24 C25 C26 119.07(19) . . ?
C24 C25 H25 120.5 . . ?
C26 C25 H25 120.5 . . ?
C21 C26 C25 121.40(17) . . ?
C21 C26 H26 119.3 . . ?
C25 C26 H26 119.3 . . ?
C36 C31 C32 120.74(17) . . ?
C36 C31 C3 126.72(17) . . ?
C32 C31 C3 112.55(15) . . ?
C33 C32 C31 119.61(19) . . ?
C33 C32 C5 126.91(18) . . ?
C31 C32 C5 113.47(15) . . ?
C34 C33 C32 119.1(2) . . ?
C34 C33 H33 120.4 . . ?
C32 C33 H33 120.4 . . ?
C35 C34 C33 121.8(2) . . ?
C35 C34 H34 119.1 . . ?
C33 C34 H34 119.1 . . ?
C34 C35 C36 119.9(2) . . ?
C34 C35 H35 120.1 . . ?
C36 C35 H35 120.1 . . ?
C31 C36 C35 118.9(2) . . ?
C31 C36 H36 120.6 . . ?
C35 C36 H36 120.6 . . ?
C46 C41 C42 119.60(18) . . ?
C46 C41 C3 126.44(17) . . ?
C42 C41 C3 113.95(14) . . ?
C43 C42 C41 120.29(18) . . ?
C43 C42 C5 127.42(18) . . ?
C41 C42 C5 112.28(16) . . ?
C44 C43 C42 120.2(2) . . ?
C44 C43 H43 119.9 . . ?
C42 C43 H43 119.9 . . ?
C45 C44 C43 119.7(2) . . ?
C45 C44 H44 120.2 . . ?
C43 C44 H44 120.2 . . ?
C44 C45 C46 121.3(2) . . ?
C44 C45 H45 119.4 . . ?
C46 C45 H45 119.4 . . ?
C41 C46 C45 119.0(2) . . ?
C41 C46 H46 120.5 . . ?
C45 C46 H46 120.5 . . ?
C52 C51 C56 120.0 . . ?
C52 C51 C57 121.2(3) . . ?
C56 C51 C57 118.7(3) . . ?
C51 C52 C53 120.0 . . ?
C51 C52 C58 122.2(3) . . ?
C53 C52 C58 117.8(3) . . ?
C54 C53 C52 120.0 . . ?
C54 C53 H53 120.0 . . ?
C52 C53 H53 120.0 . . ?
C55 C54 C53 120.0 . . ?
C55 C54 H54 120.0 . . ?
C53 C54 H54 120.0 . . ?
C54 C55 C56 120.0 . . ?
C54 C55 H55 120.0 . . ?
C56 C55 H55 120.0 . . ?
C55 C56 C51 120.0 . . ?
C55 C56 H56 120.0 . . ?
C51 C56 H56 120.0 . . ?
C51 C57 H57A 109.5 . . ?
C51 C57 H57B 109.5 . . ?
H57A C57 H57B 109.5 . . ?
C51 C57 H57C 109.5 . . ?
H57A C57 H57C 109.5 . . ?
H57B C57 H57C 109.5 . . ?
C52 C58 H58A 109.5 . . ?
C52 C58 H58B 109.5 . . ?
H58A C58 H58B 109.5 . . ?
C52 C58 H58C 109.5 . . ?
H58A C58 H58C 109.5 . . ?
H58B C58 H58C 109.5 . . ?
C62 C61 C66 120.0 . . ?
C62 C61 C67 109.3(16) . . ?
C66 C61 C67 130.5(16) . . ?
C63 C62 C61 120.0 . . ?
C63 C62 C68 114.2(17) . . ?
C61 C62 C68 125.2(17) . . ?
C62 C63 C64 120.0 . . ?
C62 C63 H63 120.0 . . ?
C64 C63 H63 120.0 . . ?
C65 C64 C63 120.0 . . ?
C65 C64 H64 120.0 . . ?
C63 C64 H64 120.0 . . ?
C64 C65 C66 120.0 . . ?
C64 C65 H65 120.0 . . ?
C66 C65 H65 120.0 . . ?
C65 C66 C61 120.0 . . ?
C65 C66 H66 120.0 . . ?
C61 C66 H66 120.0 . . ?
C61 C67 H67A 109.5 . . ?
C61 C67 H67B 109.5 . . ?
H67A C67 H67B 109.5 . . ?
C61 C67 H67C 109.5 . . ?
H67A C67 H67C 109.5 . . ?
H67B C67 H67C 109.5 . . ?
C62 C68 H68A 109.5 . . ?
C62 C68 H68B 109.5 . . ?
H68A C68 H68B 109.5 . . ?
C62 C68 H68C 109.5 . . ?
H68A C68 H68C 109.5 . . ?
H68B C68 H68C 109.5 . . ?

loop_
_geom_bond_atom_site_label_1
_geom_bond_atom_site_label_2
_geom_bond_distance
_geom_bond_site_symmetry_2
_geom_bond_publ_flag
Cl1 C14 1.741(2) . ?
Cl2 C24 1.748(2) . ?
O1 C1 1.4273(19) . ?
O1 H1 0.8200 . ?
C1 C11 1.538(2) . ?
C1 C21 1.540(2) . ?
C1 C2 1.555(2) . ?
C2 C4 1.550(2) . ?
C2 C3 1.572(2) . ?
C2 H2 0.9800 . ?
C3 C31 1.514(2) . ?
C3 C41 1.517(3) . ?
C3 H3 0.9800 . ?
C4 C5 1.555(2) . ?
C4 H4A 0.9700 . ?
C4 H4B 0.9700 . ?
C5 C42 1.506(3) . ?
C5 C32 1.516(3) . ?
C5 H5 0.9800 . ?
C11 C12 1.383(2) . ?
C11 C16 1.384(3) . ?
C12 C13 1.386(3) . ?
C12 H12 0.9300 . ?
C13 C14 1.377(3) . ?
C13 H13 0.9300 . ?
C14 C15 1.357(3) . ?
C15 C16 1.383(3) . ?
C15 H15 0.9300 . ?
C16 H16 0.9300 . ?
C21 C22 1.377(2) . ?
C21 C26 1.388(3) . ?
C22 C23 1.385(3) . ?
C22 H22 0.9300 . ?
C23 C24 1.367(3) . ?
C23 H23 0.9300 . ?
C24 C25 1.366(3) . ?
C25 C26 1.391(3) . ?
C25 H25 0.9300 . ?
C26 H26 0.9300 . ?
C31 C36 1.388(3) . ?
C31 C32 1.400(3) . ?
C32 C33 1.384(3) . ?
C33 C34 1.381(4) . ?
C33 H33 0.9300 . ?
C34 C35 1.371(4) . ?
C34 H34 0.9300 . ?
C35 C36 1.394(3) . ?
C35 H35 0.9300 . ?
C36 H36 0.9300 . ?
C41 C46 1.381(3) . ?
C41 C42 1.398(3) . ?
C42 C43 1.381(3) . ?
C43 C44 1.377(3) . ?
C43 H43 0.9300 . ?
C44 C45 1.370(4) . ?
C44 H44 0.9300 . ?
C45 C46 1.397(3) . ?
C45 H45 0.9300 . ?
C46 H46 0.9300 . ?
C51 C52 1.3900 . ?
C51 C56 1.3900 . ?
C51 C57 1.533(4) . ?
C52 C53 1.3900 . ?
C52 C58 1.463(4) . ?
C53 C54 1.3900 . ?
C53 H53 0.9300 . ?
C54 C55 1.3900 . ?
C54 H54 0.9300 . ?
C55 C56 1.3900 . ?
C55 H55 0.9300 . ?
C56 H56 0.9300 . ?
C57 H57A 0.9600 . ?
C57 H57B 0.9600 . ?
C57 H57C 0.9600 . ?
C58 H58A 0.9600 . ?
C58 H58B 0.9600 . ?
C58 H58C 0.9600 . ?
C61 C62 1.3900 . ?
C61 C66 1.3900 . ?
C61 C67 1.494(15) . ?
C62 C63 1.3900 . ?
C62 C68 1.543(14) . ?
C63 C64 1.3900 . ?
C63 H63 0.9300 . ?
C64 C65 1.3900 . ?
C64 H64 0.9300 . ?
C65 C66 1.3900 . ?
C65 H65 0.9300 . ?
C66 H66 0.9300 . ?
C67 H67A 0.9600 . ?
C67 H67B 0.9600 . ?
C67 H67C 0.9600 . ?
C68 H68A 0.9600 . ?
C68 H68B 0.9600 . ?
C68 H68C 0.9600 . ?

loop_
_geom_hbond_atom_site_label_D
_geom_hbond_atom_site_label_H
_geom_hbond_atom_site_label_A
_geom_hbond_distance_DH
_geom_hbond_distance_HA
_geom_hbond_distance_DA
_geom_hbond_angle_DHA
_geom_hbond_site_symmetry_A
_geom_hbond_publ_flag
C4 H4B O1 0.97 2.56 2.970(3) 106 . yes
C16 H16 O1 0.93 2.38 2.747(3) 103 . yes
C22 H22 O1 0.93 2.29 2.652(3) 103 . yes

loop_
_geom_torsion_atom_site_label_1
_geom_torsion_atom_site_label_2
_geom_torsion_atom_site_label_3
_geom_torsion_atom_site_label_4
_geom_torsion
_geom_torsion_site_symmetry_1
_geom_torsion_site_symmetry_2
_geom_torsion_site_symmetry_3
_geom_torsion_site_symmetry_4
_geom_torsion_publ_flag
O1 C1 C2 C4 56.64(18) . . . . ?
C11 C1 C2 C4 178.89(13) . . . . ?
C21 C1 C2 C4 -60.66(17) . . . . ?
O1 C1 C2 C3 -67.76(17) . . . . ?
C11 C1 C2 C3 54.50(17) . . . . ?
C21 C1 C2 C3 174.95(12) . . . . ?
C4 C2 C3 C31 -53.51(18) . . . . ?
C1 C2 C3 C31 73.18(17) . . . . ?
C4 C2 C3 C41 60.73(16) . . . . ?
C1 C2 C3 C41 -172.58(13) . . . . ?
C1 C2 C4 C5 -132.13(15) . . . . ?
C3 C2 C4 C5 -4.79(19) . . . . ?
C2 C4 C5 C42 -54.84(19) . . . . ?
C2 C4 C5 C32 60.28(17) . . . . ?
O1 C1 C11 C12 172.73(16) . . . . ?
C21 C1 C11 C12 -72.9(2) . . . . ?
C2 C1 C11 C12 49.7(2) . . . . ?
O1 C1 C11 C16 -8.7(2) . . . . ?
C21 C1 C11 C16 105.74(18) . . . . ?
C2 C1 C11 C16 -131.69(17) . . . . ?
C16 C11 C12 C13 0.8(3) . . . . ?
C1 C11 C12 C13 179.44(17) . . . . ?
C11 C12 C13 C14 -0.3(3) . . . . ?
C12 C13 C14 C15 0.1(3) . . . . ?
C12 C13 C14 Cl1 179.89(16) . . . . ?
C13 C14 C15 C16 -0.4(3) . . . . ?
Cl1 C14 C15 C16 179.87(16) . . . . ?
C12 C11 C16 C15 -1.0(3) . . . . ?
C1 C11 C16 C15 -179.70(18) . . . . ?
C14 C15 C16 C11 0.9(3) . . . . ?
O1 C1 C21 C22 20.8(2) . . . . ?
C11 C1 C21 C22 -96.18(19) . . . . ?
C2 C1 C21 C22 141.17(17) . . . . ?
O1 C1 C21 C26 -161.62(17) . . . . ?
C11 C1 C21 C26 81.4(2) . . . . ?
C2 C1 C21 C26 -41.2(2) . . . . ?
C26 C21 C22 C23 -0.2(3) . . . . ?
C1 C21 C22 C23 177.52(19) . . . . ?
C21 C22 C23 C24 0.2(4) . . . . ?
C22 C23 C24 C25 -0.5(4) . . . . ?
C22 C23 C24 Cl2 179.31(18) . . . . ?
C23 C24 C25 C26 0.7(4) . . . . ?
Cl2 C24 C25 C26 -179.02(18) . . . . ?
C22 C21 C26 C25 0.5(3) . . . . ?
C1 C21 C26 C25 -177.15(19) . . . . ?
C24 C25 C26 C21 -0.8(4) . . . . ?
C41 C3 C31 C36 126.27(18) . . . . ?
C2 C3 C31 C36 -121.20(19) . . . . ?
C41 C3 C31 C32 -54.31(18) . . . . ?
C2 C3 C31 C32 58.23(18) . . . . ?
C36 C31 C32 C33 0.9(3) . . . . ?
C3 C31 C32 C33 -178.53(16) . . . . ?
C36 C31 C32 C5 179.85(16) . . . . ?
C3 C31 C32 C5 0.4(2) . . . . ?
C42 C5 C32 C33 -126.48(19) . . . . ?
C4 C5 C32 C33 118.78(19) . . . . ?
C42 C5 C32 C31 54.69(19) . . . . ?
C4 C5 C32 C31 -60.05(18) . . . . ?
C31 C32 C33 C34 -0.4(3) . . . . ?
C5 C32 C33 C34 -179.12(19) . . . . ?
C32 C33 C34 C35 -0.5(3) . . . . ?
C33 C34 C35 C36 0.7(4) . . . . ?
C32 C31 C36 C35 -0.7(3) . . . . ?
C3 C31 C36 C35 178.71(18) . . . . ?
C34 C35 C36 C31 -0.1(3) . . . . ?
C31 C3 C41 C46 -126.27(18) . . . . ?
C2 C3 C41 C46 118.12(18) . . . . ?
C31 C3 C41 C42 54.89(18) . . . . ?
C2 C3 C41 C42 -60.72(17) . . . . ?
C46 C41 C42 C43 -0.6(3) . . . . ?
C3 C41 C42 C43 178.32(16) . . . . ?
C46 C41 C42 C5 -179.19(15) . . . . ?
C3 C41 C42 C5 -0.3(2) . . . . ?
C32 C5 C42 C43 127.3(2) . . . . ?
C4 C5 C42 C43 -118.7(2) . . . . ?
C32 C5 C42 C41 -54.24(18) . . . . ?
C4 C5 C42 C41 59.80(19) . . . . ?
C41 C42 C43 C44 0.7(3) . . . . ?
C5 C42 C43 C44 179.09(19) . . . . ?
C42 C43 C44 C45 -0.2(3) . . . . ?
C43 C44 C45 C46 -0.5(4) . . . . ?
C42 C41 C46 C45 -0.1(3) . . . . ?
C3 C41 C46 C45 -178.83(18) . . . . ?
C44 C45 C46 C41 0.6(3) . . . . ?
C56 C51 C52 C53 0.0 . . . . ?
C57 C51 C52 C53 178.1(3) . . . . ?
C56 C51 C52 C58 -177.6(3) . . . . ?
C57 C51 C52 C58 0.5(4) . . . . ?
C51 C52 C53 C54 0.0 . . . . ?
C58 C52 C53 C54 177.7(3) . . . . ?
C52 C53 C54 C55 0.0 . . . . ?
C53 C54 C55 C56 0.0 . . . . ?
C54 C55 C56 C51 0.0 . . . . ?
C52 C51 C56 C55 0.0 . . . . ?
C57 C51 C56 C55 -178.2(3) . . . . ?
C66 C61 C62 C63 0.0 . . . . ?
C67 C61 C62 C63 -175(2) . . . . ?
C66 C61 C62 C68 171(2) . . . . ?
C67 C61 C62 C68 -5(2) . . . . ?
C61 C62 C63 C64 0.0 . . . . ?
C68 C62 C63 C64 -172(2) . . . . ?
C62 C63 C64 C65 0.0 . . . . ?
C63 C64 C65 C66 0.0 . . . . ?
C64 C65 C66 C61 0.0 . . . . ?
C62 C61 C66 C65 0.0 . . . . ?
C67 C61 C66 C65 174(3) . . . . ?
